data_4067641
loop_
_publ_author_name
'Iwamoto, Takeaki'
'Furiya, Yuichi'
'Kobayashi, Hideki'
'Isobe, Hiroyuki'
'Kira, Mitsuo'

_publ_section_title
;
 Synthesis and Facile Ring Expansion of Silylenecyclotetrasilane
;
_journal_issue 8
_journal_name_full Organometallics
_journal_page_first 1869
_journal_paper_doi 10.1021/om9010577
_journal_volume 29
_journal_year 2010
_chemical_formula_sum 'C38 H102 Si14'
_chemical_formula_weight 952.46
_chemical_name_systematic
; 
 ? 
;
_space_group_IT_number 14
_symmetry_cell_setting monoclinic
_symmetry_space_group_name_Hall '-P 2ybc'
_symmetry_space_group_name_H-M 'P 1 21/c 1'
_atom_sites_solution_hydrogens geom
_atom_sites_solution_primary direct
_atom_sites_solution_secondary difmap
_audit_creation_method SHELXL-97
_cell_angle_alpha 90
_cell_angle_beta 108.2415(7)
_cell_angle_gamma 90
_cell_formula_units_Z 4
_cell_length_a 21.410(5)
_cell_length_b 13.198(3)
_cell_length_c 22.398(5)
_cell_measurement_reflns_used 15444
_cell_measurement_temperature 150.15
_cell_measurement_theta_max 27.4835
_cell_measurement_theta_min 3.0043
_cell_volume 6011(2)
_computing_cell_refinement 'CrystalClear (Rigaku Corp., 2000)'
_computing_data_collection 'CrystalClear (Rigaku Corp., 2000)'
_computing_data_reduction 'CrystalClear (Rigaku Corp., 2000)'
_computing_structure_refinement 'SHELXL-97 (Sheldrick, 1997)'
_computing_structure_solution 'SHELXS-97 (Sheldrick, 1990)'
_diffrn_ambient_temperature 150(2)
_diffrn_detector_area_resol_mean 14.6306
_diffrn_measured_fraction_theta_full 0.999
_diffrn_measured_fraction_theta_max 0.999
_diffrn_measurement_device_type 'Rigaku/MSC Mercury CCD'
_diffrn_measurement_method dtintegrate.ref
_diffrn_radiation_monochromator graphite
_diffrn_radiation_source 'fine-focus sealed tube'
_diffrn_radiation_type MoK\a
_diffrn_radiation_wavelength 0.71070
_diffrn_reflns_av_R_equivalents 0.0963
_diffrn_reflns_av_sigmaI/netI 0.0798
_diffrn_reflns_limit_h_max 27
_diffrn_reflns_limit_h_min -27
_diffrn_reflns_limit_k_max 17
_diffrn_reflns_limit_k_min -17
_diffrn_reflns_limit_l_max 29
_diffrn_reflns_limit_l_min -29
_diffrn_reflns_number 90904
_diffrn_reflns_theta_full 27.48
_diffrn_reflns_theta_max 27.48
_diffrn_reflns_theta_min 3.01
_exptl_absorpt_coefficient_mu 0.322
_exptl_absorpt_correction_T_max 0.9685
_exptl_absorpt_correction_T_min 0.9238
_exptl_absorpt_correction_type multi-scan
_exptl_absorpt_process_details '(Jacobson, 1998)'
_exptl_crystal_colour yellow
_exptl_crystal_density_diffrn 1.052
_exptl_crystal_density_method 'not measured'
_exptl_crystal_description Prism
_exptl_crystal_F_000 2104
_exptl_crystal_size_max 0.25
_exptl_crystal_size_mid 0.20
_exptl_crystal_size_min 0.10
_refine_diff_density_max 0.398
_refine_diff_density_min -0.326
_refine_diff_density_rms 0.067
_refine_ls_extinction_method none
_refine_ls_goodness_of_fit_ref 1.386
_refine_ls_hydrogen_treatment constr
_refine_ls_matrix_type full
_refine_ls_number_parameters 503
_refine_ls_number_reflns 13771
_refine_ls_number_restraints 0
_refine_ls_restrained_S_all 1.386
_refine_ls_R_factor_all 0.0930
_refine_ls_R_factor_gt 0.0893
_refine_ls_shift/su_max 0.001
_refine_ls_shift/su_mean 0.000
_refine_ls_structure_factor_coef Fsqd
_refine_ls_weighting_details 'calc w=1/[\s^2^(Fo^2^)+(0.0119P)^2^+11.0852P] where P=(Fo^2^+2Fc^2^)/3'
_refine_ls_weighting_scheme calc
_refine_ls_wR_factor_gt 0.1353
_refine_ls_wR_factor_ref 0.1364
_reflns_number_gt 13415
_reflns_number_total 13771
_reflns_threshold_expression >2sigma(I)
_cod_data_source_file om9010577_si_002.cif
_cod_data_source_block spiro[2.3]hexasilane
_cod_depositor_comments
;
The following automatic conversions were performed:
'_atom_site_symetry_multiplicity' tag replaced with
'_atom_site_symmetry_multiplicity'.

Automatic conversion script
Id: cif_correct_tags 1440 2010-10-19 06:21:57Z saulius 

The following automatic conversions were performed:

'_exptl_absorpt_correction_type' value 'Multi-scan' changed to
'multi-scan' according to
/home/saulius/struct/CIF-dictionaries/cif_core.dic dictionary named
'cif_core.dic' version 2.4.1 from 2010-06-29.

Automatic conversion script
Id: cif_fix_values 1715 2011-07-08 13:25:40Z adriana 
;
_cod_original_sg_symbol_H-M P21/c
_cod_database_code 4067641

loop_
_symmetry_equiv_pos_as_xyz
'x, y, z'
'-x, y+1/2, -z+1/2'
'-x, -y, -z'
'x, -y-1/2, z-1/2'

loop_
_atom_site_label
_atom_site_type_symbol
_atom_site_fract_x
_atom_site_fract_y
_atom_site_fract_z
_atom_site_U_iso_or_equiv
_atom_site_adp_type
_atom_site_occupancy
_atom_site_symmetry_multiplicity
_atom_site_calc_flag
_atom_site_refinement_flags
Si1 Si -0.69914(4) 0.23003(7) 0.00490(4) 0.01826(18) Uani 1 1 d .
Si2 Si -0.81626(4) 0.22526(7) -0.02183(4) 0.01852(18) Uani 1 1 d .
Si3 Si -0.75382(4) 0.06953(6) -0.00595(4) 0.01757(17) Uani 1 1 d .
Si4 Si -0.76582(4) -0.06501(7) -0.08229(4) 0.02090(19) Uani 1 1 d .
Si5 Si -0.78195(5) -0.17313(7) -0.00464(4) 0.0246(2) Uani 1 1 d .
Si6 Si -0.73765(4) -0.05658(7) 0.07716(4) 0.02015(18) Uani 1 1 d .
Si7 Si -0.63117(4) 0.27688(7) 0.10787(4) 0.02199(19) Uani 1 1 d .
Si8 Si -0.64408(4) 0.23666(7) -0.07330(4) 0.0238(2) Uani 1 1 d .
Si9 Si -0.87632(4) 0.22295(7) 0.05214(4) 0.02250(19) Uani 1 1 d .
Si10 Si -0.88521(4) 0.28144(7) -0.12295(4) 0.02202(19) Uani 1 1 d .
Si11 Si -0.68019(5) -0.13456(8) -0.11537(5) 0.0295(2) Uani 1 1 d .
Si12 Si -0.86278(5) -0.08298(8) -0.16901(4) 0.0299(2) Uani 1 1 d .
Si13 Si -0.62563(5) -0.09529(8) 0.13294(5) 0.0280(2) Uani 1 1 d .
Si14 Si -0.79015(5) -0.09087(8) 0.15421(4) 0.0284(2) Uani 1 1 d .
C1 C -0.64380(18) 0.4152(3) 0.12653(17) 0.0319(8) Uani 1 1 d .
C2 C -0.5958(2) 0.4417(4) 0.1913(2) 0.0599(14) Uani 1 1 d .
H1 H -0.6041 0.5111 0.2025 0.090 Uiso 1 1 calc R
H2 H -0.5505 0.4365 0.1901 0.090 Uiso 1 1 calc R
H3 H -0.6020 0.3945 0.2227 0.090 Uiso 1 1 calc R
C3 C -0.6315(3) 0.4843(3) 0.0770(2) 0.0586(13) Uani 1 1 d .
H4 H -0.6635 0.4691 0.0359 0.088 Uiso 1 1 calc R
H5 H -0.5869 0.4731 0.0751 0.088 Uiso 1 1 calc R
H6 H -0.6363 0.5551 0.0879 0.088 Uiso 1 1 calc R
C4 C -0.7133(2) 0.4335(3) 0.1279(2) 0.0497(12) Uani 1 1 d .
H7 H -0.7187 0.5053 0.1362 0.074 Uiso 1 1 calc R
H8 H -0.7213 0.3923 0.1612 0.074 Uiso 1 1 calc R
H9 H -0.7447 0.4146 0.0873 0.074 Uiso 1 1 calc R
C5 C -0.54163(16) 0.2615(3) 0.11573(17) 0.0305(8) Uani 1 1 d .
H10 H -0.5158 0.2587 0.1604 0.046 Uiso 1 1 calc R
H11 H -0.5271 0.3191 0.0959 0.046 Uiso 1 1 calc R
H12 H -0.5354 0.1986 0.0951 0.046 Uiso 1 1 calc R
C6 C -0.64607(18) 0.1947(3) 0.17043(16) 0.0317(8) Uani 1 1 d .
H13 H -0.6592 0.1268 0.1534 0.048 Uiso 1 1 calc R
H14 H -0.6811 0.2244 0.1844 0.048 Uiso 1 1 calc R
H15 H -0.6056 0.1901 0.2062 0.048 Uiso 1 1 calc R
C7 C -0.59609(18) 0.3527(3) -0.08726(17) 0.0326(8) Uani 1 1 d .
C8 C -0.53280(19) 0.3686(3) -0.03296(19) 0.0408(10) Uani 1 1 d .
H16 H -0.5073 0.4235 -0.0434 0.061 Uiso 1 1 calc R
H17 H -0.5068 0.3060 -0.0257 0.061 Uiso 1 1 calc R
H18 H -0.5436 0.3863 0.0051 0.061 Uiso 1 1 calc R
C9 C -0.5768(2) 0.3302(4) -0.1471(2) 0.0541(13) Uani 1 1 d .
H19 H -0.5475 0.3835 -0.1529 0.081 Uiso 1 1 calc R
H20 H -0.6166 0.3280 -0.1837 0.081 Uiso 1 1 calc R
H21 H -0.5543 0.2646 -0.1424 0.081 Uiso 1 1 calc R
C10 C -0.6349(2) 0.4517(3) -0.0982(2) 0.0453(11) Uani 1 1 d .
H22 H -0.6481 0.4674 -0.0611 0.068 Uiso 1 1 calc R
H23 H -0.6741 0.4446 -0.1349 0.068 Uiso 1 1 calc R
H24 H -0.6073 0.5066 -0.1054 0.068 Uiso 1 1 calc R
C11 C -0.58354(18) 0.1299(3) -0.04806(18) 0.0335(8) Uani 1 1 d .
H25 H -0.6072 0.0667 -0.0471 0.050 Uiso 1 1 calc R
H26 H -0.5532 0.1441 -0.0060 0.050 Uiso 1 1 calc R
H27 H -0.5587 0.1233 -0.0779 0.050 Uiso 1 1 calc R
C12 C -0.70344(19) 0.2006(3) -0.15153(17) 0.0359(9) Uani 1 1 d .
H28 H -0.6790 0.1789 -0.1797 0.054 Uiso 1 1 calc R
H29 H -0.7309 0.2592 -0.1698 0.054 Uiso 1 1 calc R
H30 H -0.7314 0.1450 -0.1459 0.054 Uiso 1 1 calc R
C13 C -0.92584(17) 0.3347(3) 0.06903(16) 0.0270(7) Uani 1 1 d .
C14 C -0.9505(2) 0.3018(3) 0.12387(18) 0.0415(10) Uani 1 1 d .
H31 H -0.9128 0.2926 0.1619 0.062 Uiso 1 1 calc R
H32 H -0.9746 0.2378 0.1132 0.062 Uiso 1 1 calc R
H33 H -0.9796 0.3541 0.1314 0.062 Uiso 1 1 calc R
C15 C -0.98692(17) 0.3588(3) 0.01293(17) 0.0309(8) Uani 1 1 d .
H34 H -1.0144 0.4083 0.0258 0.046 Uiso 1 1 calc R
H35 H -1.0121 0.2966 -0.0013 0.046 Uiso 1 1 calc R
H36 H -0.9732 0.3871 -0.0215 0.046 Uiso 1 1 calc R
C16 C -0.88552(19) 0.4313(3) 0.08911(18) 0.0368(9) Uani 1 1 d .
H37 H -0.9138 0.4852 0.0962 0.055 Uiso 1 1 calc R
H38 H -0.8673 0.4521 0.0560 0.055 Uiso 1 1 calc R
H39 H -0.8496 0.4185 0.1280 0.055 Uiso 1 1 calc R
C17 C -0.93609(17) 0.1177(3) 0.01933(17) 0.0318(8) Uani 1 1 d .
H40 H -0.9119 0.0558 0.0166 0.048 Uiso 1 1 calc R
H41 H -0.9646 0.1365 -0.0227 0.048 Uiso 1 1 calc R
H42 H -0.9630 0.1060 0.0469 0.048 Uiso 1 1 calc R
C18 C -0.81886(18) 0.1854(3) 0.13089(16) 0.0303(8) Uani 1 1 d .
H43 H -0.8441 0.1556 0.1563 0.045 Uiso 1 1 calc R
H44 H -0.7953 0.2454 0.1523 0.045 Uiso 1 1 calc R
H45 H -0.7872 0.1356 0.1253 0.045 Uiso 1 1 calc R
C19 C -0.87466(17) 0.4231(3) -0.13450(16) 0.0278(7) Uani 1 1 d .
C20 C -0.80252(18) 0.4475(3) -0.12526(18) 0.0347(8) Uani 1 1 d .
H46 H -0.7979 0.5199 -0.1327 0.052 Uiso 1 1 calc R
H47 H -0.7872 0.4078 -0.1550 0.052 Uiso 1 1 calc R
H48 H -0.7761 0.4305 -0.0822 0.052 Uiso 1 1 calc R
C21 C -0.9151(2) 0.4522(4) -0.2017(2) 0.0547(13) Uani 1 1 d .
H49 H -0.9082 0.5241 -0.2088 0.082 Uiso 1 1 calc R
H50 H -0.9619 0.4402 -0.2077 0.082 Uiso 1 1 calc R
H51 H -0.9012 0.4110 -0.2317 0.082 Uiso 1 1 calc R
C22 C -0.8973(2) 0.4869(3) -0.0886(2) 0.0520(12) Uani 1 1 d .
H52 H -0.8714 0.4692 -0.0454 0.078 Uiso 1 1 calc R
H53 H -0.9439 0.4738 -0.0947 0.078 Uiso 1 1 calc R
H54 H -0.8911 0.5588 -0.0960 0.078 Uiso 1 1 calc R
C23 C -0.97458(16) 0.2571(3) -0.13316(16) 0.0306(8) Uani 1 1 d .
H55 H -1.0014 0.2801 -0.1749 0.046 Uiso 1 1 calc R
H56 H -0.9874 0.2942 -0.1009 0.046 Uiso 1 1 calc R
H57 H -0.9815 0.1844 -0.1290 0.046 Uiso 1 1 calc R
C24 C -0.86998(19) 0.2133(3) -0.19061(17) 0.0375(9) Uani 1 1 d .
H58 H -0.8497 0.1474 -0.1764 0.056 Uiso 1 1 calc R
H59 H -0.8404 0.2538 -0.2068 0.056 Uiso 1 1 calc R
H60 H -0.9118 0.2032 -0.2240 0.056 Uiso 1 1 calc R
C25 C -0.6597(2) -0.0625(3) -0.1785(2) 0.0462(11) Uani 1 1 d .
H61 H -0.6383 0.0015 -0.1614 0.069 Uiso 1 1 calc R
H62 H -0.7001 -0.0484 -0.2130 0.069 Uiso 1 1 calc R
H63 H -0.6299 -0.1029 -0.1944 0.069 Uiso 1 1 calc R
C26 C -0.60215(19) -0.1584(3) -0.0505(2) 0.0432(10) Uani 1 1 d .
H64 H -0.5735 -0.2023 -0.0658 0.065 Uiso 1 1 calc R
H65 H -0.6121 -0.1916 -0.0154 0.065 Uiso 1 1 calc R
H66 H -0.5799 -0.0938 -0.0362 0.065 Uiso 1 1 calc R
C27 C -0.7089(2) -0.2625(3) -0.1493(2) 0.0442(10) Uani 1 1 d .
H67 H -0.7484 -0.2549 -0.1857 0.066 Uiso 1 1 calc R
H68 H -0.7190 -0.3045 -0.1174 0.066 Uiso 1 1 calc R
H69 H -0.6742 -0.2950 -0.1624 0.066 Uiso 1 1 calc R
C28 C -0.8845(2) -0.2222(3) -0.18178(19) 0.0448(10) Uani 1 1 d .
H70 H -0.8708 -0.2575 -0.1413 0.067 Uiso 1 1 calc R
H71 H -0.8618 -0.2516 -0.2095 0.067 Uiso 1 1 calc R
H72 H -0.9321 -0.2294 -0.2012 0.067 Uiso 1 1 calc R
C29 C -0.8545(2) -0.0377(3) -0.24593(17) 0.0452(11) Uani 1 1 d .
H73 H -0.8979 -0.0373 -0.2780 0.068 Uiso 1 1 calc R
H74 H -0.8251 -0.0832 -0.2591 0.068 Uiso 1 1 calc R
H75 H -0.8362 0.0310 -0.2407 0.068 Uiso 1 1 calc R
C30 C -0.93280(19) -0.0187(3) -0.15092(18) 0.0399(9) Uani 1 1 d .
H76 H -0.9640 0.0071 -0.1899 0.060 Uiso 1 1 calc R
H77 H -0.9159 0.0378 -0.1219 0.060 Uiso 1 1 calc R
H78 H -0.9551 -0.0674 -0.1314 0.060 Uiso 1 1 calc R
C31 C -0.87190(19) -0.1888(3) -0.01371(17) 0.0386(9) Uani 1 1 d .
H79 H -0.8933 -0.2276 -0.0520 0.058 Uiso 1 1 calc R
H80 H -0.8926 -0.1220 -0.0167 0.058 Uiso 1 1 calc R
H81 H -0.8766 -0.2251 0.0228 0.058 Uiso 1 1 calc R
C32 C -0.7490(2) -0.3060(3) -0.00019(18) 0.0407(10) Uani 1 1 d .
H82 H -0.7530 -0.3395 0.0375 0.061 Uiso 1 1 calc R
H83 H -0.7026 -0.3039 0.0019 0.061 Uiso 1 1 calc R
H84 H -0.7742 -0.3439 -0.0376 0.061 Uiso 1 1 calc R
C33 C -0.6084(2) -0.2328(3) 0.1243(2) 0.0423(10) Uani 1 1 d .
H85 H -0.6102 -0.2465 0.0808 0.063 Uiso 1 1 calc R
H86 H -0.6413 -0.2741 0.1350 0.063 Uiso 1 1 calc R
H87 H -0.5645 -0.2496 0.1526 0.063 Uiso 1 1 calc R
C34 C -0.6033(2) -0.0772(3) 0.22028(17) 0.0430(10) Uani 1 1 d .
H88 H -0.5562 -0.0900 0.2398 0.064 Uiso 1 1 calc R
H89 H -0.6286 -0.1247 0.2373 0.064 Uiso 1 1 calc R
H90 H -0.6135 -0.0076 0.2293 0.064 Uiso 1 1 calc R
C35 C -0.56633(19) -0.0181(3) 0.1057(2) 0.0399(9) Uani 1 1 d .
H91 H -0.5212 -0.0359 0.1306 0.060 Uiso 1 1 calc R
H92 H -0.5739 0.0540 0.1112 0.060 Uiso 1 1 calc R
H93 H -0.5728 -0.0321 0.0612 0.060 Uiso 1 1 calc R
C36 C -0.7565(2) -0.0213(3) 0.23083(16) 0.0384(9) Uani 1 1 d .
H94 H -0.7496 0.0501 0.2225 0.058 Uiso 1 1 calc R
H95 H -0.7145 -0.0517 0.2553 0.058 Uiso 1 1 calc R
H96 H -0.7878 -0.0260 0.2546 0.058 Uiso 1 1 calc R
C37 C -0.7728(2) -0.2301(3) 0.16929(19) 0.0431(10) Uani 1 1 d .
H97 H -0.7965 -0.2554 0.1972 0.065 Uiso 1 1 calc R
H98 H -0.7254 -0.2403 0.1891 0.065 Uiso 1 1 calc R
H99 H -0.7873 -0.2671 0.1294 0.065 Uiso 1 1 calc R
C38 C -0.88154(19) -0.0782(3) 0.13213(19) 0.0415(10) Uani 1 1 d .
H100 H -0.8970 -0.1099 0.1645 0.062 Uiso 1 1 calc R
H101 H -0.9021 -0.1119 0.0917 0.062 Uiso 1 1 calc R
H102 H -0.8935 -0.0063 0.1285 0.062 Uiso 1 1 calc R

loop_
_atom_site_aniso_label
_atom_site_aniso_U_11
_atom_site_aniso_U_22
_atom_site_aniso_U_33
_atom_site_aniso_U_23
_atom_site_aniso_U_13
_atom_site_aniso_U_12
Si1 0.0184(4) 0.0194(4) 0.0169(4) -0.0003(3) 0.0053(3) -0.0011(3)
Si2 0.0177(4) 0.0208(4) 0.0167(4) 0.0008(3) 0.0048(3) 0.0026(3)
Si3 0.0193(4) 0.0174(4) 0.0158(4) -0.0007(3) 0.0051(3) 0.0008(3)
Si4 0.0254(5) 0.0204(4) 0.0163(4) -0.0016(3) 0.0056(3) 0.0005(4)
Si5 0.0297(5) 0.0210(5) 0.0210(4) -0.0007(4) 0.0048(4) -0.0035(4)
Si6 0.0230(4) 0.0208(4) 0.0155(4) 0.0008(3) 0.0043(3) -0.0006(4)
Si7 0.0206(4) 0.0240(5) 0.0197(4) -0.0019(4) 0.0039(3) 0.0005(4)
Si8 0.0213(4) 0.0303(5) 0.0208(4) 0.0003(4) 0.0081(4) -0.0001(4)
Si9 0.0219(4) 0.0260(5) 0.0209(4) 0.0022(4) 0.0086(4) 0.0032(4)
Si10 0.0205(4) 0.0268(5) 0.0171(4) 0.0009(4) 0.0035(3) 0.0004(4)
Si11 0.0362(6) 0.0283(5) 0.0263(5) -0.0044(4) 0.0131(4) 0.0043(4)
Si12 0.0350(5) 0.0298(5) 0.0189(4) -0.0025(4) -0.0002(4) 0.0001(4)
Si13 0.0257(5) 0.0261(5) 0.0275(5) 0.0005(4) 0.0014(4) 0.0033(4)
Si14 0.0351(5) 0.0302(5) 0.0216(5) 0.0049(4) 0.0113(4) -0.0019(4)
C1 0.0300(19) 0.0299(19) 0.0344(19) -0.0096(16) 0.0080(16) -0.0020(15)
C2 0.050(3) 0.060(3) 0.055(3) -0.036(2) -0.005(2) 0.005(2)
C3 0.089(4) 0.021(2) 0.075(3) -0.004(2) 0.040(3) 0.001(2)
C4 0.038(2) 0.039(2) 0.072(3) -0.019(2) 0.017(2) 0.0081(19)
C5 0.0233(17) 0.035(2) 0.0318(19) 0.0017(16) 0.0060(15) 0.0017(15)
C6 0.0315(19) 0.040(2) 0.0225(17) 0.0042(15) 0.0073(15) 0.0019(16)
C7 0.0283(19) 0.039(2) 0.0314(19) 0.0104(16) 0.0110(15) -0.0016(16)
C8 0.032(2) 0.041(2) 0.047(2) 0.0061(19) 0.0089(18) -0.0058(18)
C9 0.053(3) 0.079(4) 0.040(2) 0.007(2) 0.028(2) -0.014(3)
C10 0.037(2) 0.042(2) 0.057(3) 0.022(2) 0.015(2) -0.0041(19)
C11 0.0306(19) 0.038(2) 0.035(2) 0.0004(16) 0.0146(16) 0.0057(16)
C12 0.037(2) 0.044(2) 0.0266(18) -0.0024(16) 0.0091(16) -0.0012(17)
C13 0.0247(17) 0.035(2) 0.0238(17) 0.0020(14) 0.0112(14) 0.0052(15)
C14 0.040(2) 0.058(3) 0.032(2) 0.0042(19) 0.0196(18) 0.017(2)
C15 0.0263(18) 0.035(2) 0.0326(19) 0.0049(16) 0.0110(15) 0.0071(15)
C16 0.037(2) 0.040(2) 0.034(2) -0.0091(17) 0.0121(17) 0.0075(17)
C17 0.0238(18) 0.038(2) 0.0332(19) 0.0033(16) 0.0090(15) -0.0018(15)
C18 0.033(2) 0.0326(19) 0.0254(17) 0.0023(15) 0.0096(15) 0.0079(16)
C19 0.0269(18) 0.0301(19) 0.0275(17) 0.0070(14) 0.0100(14) 0.0038(15)
C20 0.036(2) 0.031(2) 0.037(2) 0.0058(16) 0.0115(17) -0.0005(16)
C21 0.045(3) 0.056(3) 0.051(3) 0.031(2) -0.003(2) 0.001(2)
C22 0.074(3) 0.027(2) 0.073(3) 0.003(2) 0.050(3) 0.004(2)
C23 0.0218(17) 0.042(2) 0.0261(18) 0.0006(16) 0.0044(14) 0.0000(15)
C24 0.037(2) 0.049(2) 0.0264(18) -0.0108(17) 0.0096(16) -0.0054(18)
C25 0.058(3) 0.048(3) 0.042(2) -0.003(2) 0.030(2) 0.002(2)
C26 0.036(2) 0.047(3) 0.046(2) -0.004(2) 0.0104(19) 0.0106(19)
C27 0.057(3) 0.037(2) 0.040(2) -0.0126(18) 0.016(2) 0.006(2)
C28 0.051(3) 0.039(2) 0.035(2) -0.0093(18) 0.0012(19) -0.010(2)
C29 0.061(3) 0.045(2) 0.0239(19) 0.0029(17) 0.0052(18) 0.011(2)
C30 0.031(2) 0.048(2) 0.034(2) 0.0013(18) 0.0002(16) 0.0014(18)
C31 0.036(2) 0.051(2) 0.0274(19) -0.0039(17) 0.0077(16) -0.0150(19)
C32 0.063(3) 0.0253(19) 0.030(2) -0.0007(16) 0.0092(19) -0.0036(19)
C33 0.043(2) 0.032(2) 0.048(2) 0.0036(18) 0.0070(19) 0.0100(18)
C34 0.036(2) 0.052(3) 0.030(2) 0.0033(18) -0.0047(17) 0.0040(19)
C35 0.030(2) 0.039(2) 0.053(2) -0.0045(19) 0.0168(18) 0.0001(17)
C36 0.051(2) 0.044(2) 0.0221(18) 0.0036(16) 0.0139(17) 0.0079(19)
C37 0.063(3) 0.035(2) 0.034(2) 0.0075(17) 0.018(2) -0.004(2)
C38 0.037(2) 0.052(3) 0.039(2) 0.0060(19) 0.0163(18) -0.0072(19)

loop_
_atom_type_symbol
_atom_type_description
_atom_type_scat_dispersion_real
_atom_type_scat_dispersion_imag
_atom_type_scat_source
C C 0.0033 0.0016 'International Tables Vol C Tables 4.2.6.8 and 6.1.1.4'
H H 0.0000 0.0000 'International Tables Vol C Tables 4.2.6.8 and 6.1.1.4'
Si Si 0.0817 0.0704 'International Tables Vol C Tables 4.2.6.8 and 6.1.1.4'

loop_
_geom_angle_atom_site_label_1
_geom_angle_atom_site_label_2
_geom_angle_atom_site_label_3
_geom_angle
Si2 Si1 Si7 121.50(5)
Si2 Si1 Si3 60.67(4)
Si7 Si1 Si3 117.20(5)
Si2 Si1 Si8 122.34(5)
Si7 Si1 Si8 113.88(5)
Si3 Si1 Si8 107.12(5)
Si1 Si2 Si9 125.15(5)
Si1 Si2 Si10 121.01(5)
Si9 Si2 Si10 110.60(5)
Si1 Si2 Si3 59.79(4)
Si9 Si2 Si3 106.23(5)
Si10 Si2 Si3 123.36(5)
Si1 Si3 Si2 59.55(4)
Si1 Si3 Si4 131.33(5)
Si2 Si3 Si4 126.01(5)
Si1 Si3 Si6 125.29(5)
Si2 Si3 Si6 129.22(5)
Si4 Si3 Si6 89.82(4)
Si5 Si4 Si11 107.63(5)
Si5 Si4 Si12 104.54(5)
Si11 Si4 Si12 105.68(5)
Si5 Si4 Si3 86.02(4)
Si11 Si4 Si3 125.71(5)
Si12 Si4 Si3 121.61(5)
C32 Si5 C31 104.9(2)
C32 Si5 Si6 121.00(13)
C31 Si5 Si6 107.77(13)
C32 Si5 Si4 117.66(14)
C31 Si5 Si4 111.59(13)
Si6 Si5 Si4 93.58(5)
Si5 Si6 Si14 105.89(5)
Si5 Si6 Si13 111.21(5)
Si14 Si6 Si13 101.84(5)
Si5 Si6 Si3 85.72(4)
Si14 Si6 Si3 134.17(5)
Si13 Si6 Si3 115.13(5)
C6 Si7 C5 105.92(16)
C6 Si7 C1 108.66(17)
C5 Si7 C1 107.02(17)
C6 Si7 Si1 112.12(12)
C5 Si7 Si1 110.93(12)
C1 Si7 Si1 111.90(12)
C12 Si8 C11 107.04(18)
C12 Si8 C7 106.87(17)
C11 Si8 C7 107.03(17)
C12 Si8 Si1 109.18(13)
C11 Si8 Si1 101.75(12)
C7 Si8 Si1 123.85(13)
C18 Si9 C17 109.84(17)
C18 Si9 C13 104.93(15)
C17 Si9 C13 107.14(16)
C18 Si9 Si2 108.55(12)
C17 Si9 Si2 100.76(12)
C13 Si9 Si2 125.12(11)
C24 Si10 C23 104.33(17)
C24 Si10 C19 107.56(17)
C23 Si10 C19 108.00(16)
C24 Si10 Si2 113.76(14)
C23 Si10 Si2 111.31(12)
C19 Si10 Si2 111.48(11)
C26 Si11 C25 108.1(2)
C26 Si11 C27 105.3(2)
C25 Si11 C27 106.0(2)
C26 Si11 Si4 114.47(14)
C25 Si11 Si4 115.37(15)
C27 Si11 Si4 106.77(15)
C30 Si12 C29 111.39(19)
C30 Si12 C28 107.3(2)
C29 Si12 C28 104.97(19)
C30 Si12 Si4 109.42(13)
C29 Si12 Si4 114.13(15)
C28 Si12 Si4 109.35(14)
C35 Si13 C33 108.52(19)
C35 Si13 C34 107.00(19)
C33 Si13 C34 103.66(19)
C35 Si13 Si6 112.71(14)
C33 Si13 Si6 110.58(14)
C34 Si13 Si6 113.86(14)
C38 Si14 C36 105.56(19)
C38 Si14 C37 105.4(2)
C36 Si14 C37 108.36(18)
C38 Si14 Si6 118.95(13)
C36 Si14 Si6 115.87(14)
C37 Si14 Si6 101.76(14)
C4 C1 C3 108.3(4)
C4 C1 C2 108.4(3)
C3 C1 C2 109.6(4)
C4 C1 Si7 111.3(3)
C3 C1 Si7 110.1(3)
C2 C1 Si7 109.0(3)
C1 C2 H1 109.5
C1 C2 H2 109.5
H1 C2 H2 109.5
C1 C2 H3 109.5
H1 C2 H3 109.5
H2 C2 H3 109.5
C1 C3 H4 109.5
C1 C3 H5 109.5
H4 C3 H5 109.5
C1 C3 H6 109.5
H4 C3 H6 109.5
H5 C3 H6 109.5
C1 C4 H7 109.5
C1 C4 H8 109.5
H7 C4 H8 109.5
C1 C4 H9 109.5
H7 C4 H9 109.5
H8 C4 H9 109.5
Si7 C5 H10 109.5
Si7 C5 H11 109.5
H10 C5 H11 109.5
Si7 C5 H12 109.5
H10 C5 H12 109.5
H11 C5 H12 109.5
Si7 C6 H13 109.5
Si7 C6 H14 109.5
H13 C6 H14 109.5
Si7 C6 H15 109.5
H13 C6 H15 109.5
H14 C6 H15 109.5
C8 C7 C10 108.3(3)
C8 C7 C9 107.8(3)
C10 C7 C9 107.8(3)
C8 C7 Si8 111.5(3)
C10 C7 Si8 114.6(3)
C9 C7 Si8 106.7(3)
C7 C8 H16 109.5
C7 C8 H17 109.5
H16 C8 H17 109.5
C7 C8 H18 109.5
H16 C8 H18 109.5
H17 C8 H18 109.5
C7 C9 H19 109.5
C7 C9 H20 109.5
H19 C9 H20 109.5
C7 C9 H21 109.5
H19 C9 H21 109.5
H20 C9 H21 109.5
C7 C10 H22 109.5
C7 C10 H23 109.5
H22 C10 H23 109.5
C7 C10 H24 109.5
H22 C10 H24 109.5
H23 C10 H24 109.5
Si8 C11 H25 109.5
Si8 C11 H26 109.5
H25 C11 H26 109.5
Si8 C11 H27 109.5
H25 C11 H27 109.5
H26 C11 H27 109.5
Si8 C12 H28 109.5
Si8 C12 H29 109.5
H28 C12 H29 109.5
Si8 C12 H30 109.5
H28 C12 H30 109.5
H29 C12 H30 109.5
C16 C13 C15 109.0(3)
C16 C13 C14 107.7(3)
C15 C13 C14 107.1(3)
C16 C13 Si9 113.8(2)
C15 C13 Si9 112.2(2)
C14 C13 Si9 106.7(2)
C13 C14 H31 109.5
C13 C14 H32 109.5
H31 C14 H32 109.5
C13 C14 H33 109.5
H31 C14 H33 109.5
H32 C14 H33 109.5
C13 C15 H34 109.5
C13 C15 H35 109.5
H34 C15 H35 109.5
C13 C15 H36 109.5
H34 C15 H36 109.5
H35 C15 H36 109.5
C13 C16 H37 109.5
C13 C16 H38 109.5
H37 C16 H38 109.5
C13 C16 H39 109.5
H37 C16 H39 109.5
H38 C16 H39 109.5
Si9 C17 H40 109.5
Si9 C17 H41 109.5
H40 C17 H41 109.5
Si9 C17 H42 109.5
H40 C17 H42 109.5
H41 C17 H42 109.5
Si9 C18 H43 109.5
Si9 C18 H44 109.5
H43 C18 H44 109.5
Si9 C18 H45 109.5
H43 C18 H45 109.5
H44 C18 H45 109.5
C22 C19 C20 108.3(3)
C22 C19 C21 108.9(4)
C20 C19 C21 108.5(3)
C22 C19 Si10 112.0(3)
C20 C19 Si10 110.2(2)
C21 C19 Si10 108.9(3)
C19 C20 H46 109.5
C19 C20 H47 109.5
H46 C20 H47 109.5
C19 C20 H48 109.5
H46 C20 H48 109.5
H47 C20 H48 109.5
C19 C21 H49 109.5
C19 C21 H50 109.5
H49 C21 H50 109.5
C19 C21 H51 109.5
H49 C21 H51 109.5
H50 C21 H51 109.5
C19 C22 H52 109.5
C19 C22 H53 109.5
H52 C22 H53 109.5
C19 C22 H54 109.5
H52 C22 H54 109.5
H53 C22 H54 109.5
Si10 C23 H55 109.5
Si10 C23 H56 109.5
H55 C23 H56 109.5
Si10 C23 H57 109.5
H55 C23 H57 109.5
H56 C23 H57 109.5
Si10 C24 H58 109.5
Si10 C24 H59 109.5
H58 C24 H59 109.5
Si10 C24 H60 109.5
H58 C24 H60 109.5
H59 C24 H60 109.5
Si11 C25 H61 109.5
Si11 C25 H62 109.5
H61 C25 H62 109.5
Si11 C25 H63 109.5
H61 C25 H63 109.5
H62 C25 H63 109.5
Si11 C26 H64 109.5
Si11 C26 H65 109.5
H64 C26 H65 109.5
Si11 C26 H66 109.5
H64 C26 H66 109.5
H65 C26 H66 109.5
Si11 C27 H67 109.5
Si11 C27 H68 109.5
H67 C27 H68 109.5
Si11 C27 H69 109.5
H67 C27 H69 109.5
H68 C27 H69 109.5
Si12 C28 H70 109.5
Si12 C28 H71 109.5
H70 C28 H71 109.5
Si12 C28 H72 109.5
H70 C28 H72 109.5
H71 C28 H72 109.5
Si12 C29 H73 109.5
Si12 C29 H74 109.5
H73 C29 H74 109.5
Si12 C29 H75 109.5
H73 C29 H75 109.5
H74 C29 H75 109.5
Si12 C30 H76 109.5
Si12 C30 H77 109.5
H76 C30 H77 109.5
Si12 C30 H78 109.5
H76 C30 H78 109.5
H77 C30 H78 109.5
Si5 C31 H79 109.5
Si5 C31 H80 109.5
H79 C31 H80 109.5
Si5 C31 H81 109.5
H79 C31 H81 109.5
H80 C31 H81 109.5
Si5 C32 H82 109.5
Si5 C32 H83 109.5
H82 C32 H83 109.5
Si5 C32 H84 109.5
H82 C32 H84 109.5
H83 C32 H84 109.5
Si13 C33 H85 109.5
Si13 C33 H86 109.5
H85 C33 H86 109.5
Si13 C33 H87 109.5
H85 C33 H87 109.5
H86 C33 H87 109.5
Si13 C34 H88 109.5
Si13 C34 H89 109.5
H88 C34 H89 109.5
Si13 C34 H90 109.5
H88 C34 H90 109.5
H89 C34 H90 109.5
Si13 C35 H91 109.5
Si13 C35 H92 109.5
H91 C35 H92 109.5
Si13 C35 H93 109.5
H91 C35 H93 109.5
H92 C35 H93 109.5
Si14 C36 H94 109.5
Si14 C36 H95 109.5
H94 C36 H95 109.5
Si14 C36 H96 109.5
H94 C36 H96 109.5
H95 C36 H96 109.5
Si14 C37 H97 109.5
Si14 C37 H98 109.5
H97 C37 H98 109.5
Si14 C37 H99 109.5
H97 C37 H99 109.5
H98 C37 H99 109.5
Si14 C38 H100 109.5
Si14 C38 H101 109.5
H100 C38 H101 109.5
Si14 C38 H102 109.5
H100 C38 H102 109.5
H101 C38 H102 109.5

loop_
_geom_bond_atom_site_label_1
_geom_bond_atom_site_label_2
_geom_bond_distance
Si1 Si2 2.3896(13)
Si1 Si7 2.3912(13)
Si1 Si3 2.3955(13)
Si1 Si8 2.3994(13)
Si2 Si9 2.3944(13)
Si2 Si10 2.4012(13)
Si2 Si3 2.4166(13)
Si3 Si4 2.4222(12)
Si3 Si6 2.4397(13)
Si4 Si5 2.3570(13)
Si4 Si11 2.3672(14)
Si4 Si12 2.3693(13)
Si5 C32 1.881(4)
Si5 C31 1.884(4)
Si5 Si6 2.3527(13)
Si6 Si14 2.3791(13)
Si6 Si13 2.3871(14)
Si7 C6 1.876(4)
Si7 C5 1.881(3)
Si7 C1 1.911(4)
Si8 C12 1.875(4)
Si8 C11 1.878(4)
Si8 C7 1.924(4)
Si9 C18 1.874(3)
Si9 C17 1.876(4)
Si9 C13 1.922(4)
Si10 C24 1.876(4)
Si10 C23 1.882(3)
Si10 C19 1.910(4)
Si11 C26 1.866(4)
Si11 C25 1.867(4)
Si11 C27 1.874(4)
Si12 C30 1.874(4)
Si12 C29 1.884(4)
Si12 C28 1.894(4)
Si13 C35 1.872(4)
Si13 C33 1.874(4)
Si13 C34 1.878(4)
Si14 C38 1.870(4)
Si14 C36 1.880(4)
Si14 C37 1.885(4)
C1 C4 1.517(5)
C1 C3 1.522(6)
C1 C2 1.533(5)
C2 H1 0.9800
C2 H2 0.9800
C2 H3 0.9800
C3 H4 0.9800
C3 H5 0.9800
C3 H6 0.9800
C4 H7 0.9800
C4 H8 0.9800
C4 H9 0.9800
C5 H10 0.9800
C5 H11 0.9800
C5 H12 0.9800
C6 H13 0.9800
C6 H14 0.9800
C6 H15 0.9800
C7 C8 1.526(5)
C7 C10 1.526(6)
C7 C9 1.549(5)
C8 H16 0.9800
C8 H17 0.9800
C8 H18 0.9800
C9 H19 0.9800
C9 H20 0.9800
C9 H21 0.9800
C10 H22 0.9800
C10 H23 0.9800
C10 H24 0.9800
C11 H25 0.9800
C11 H26 0.9800
C11 H27 0.9800
C12 H28 0.9800
C12 H29 0.9800
C12 H30 0.9800
C13 C16 1.526(5)
C13 C15 1.537(5)
C13 C14 1.543(5)
C14 H31 0.9800
C14 H32 0.9800
C14 H33 0.9800
C15 H34 0.9800
C15 H35 0.9800
C15 H36 0.9800
C16 H37 0.9800
C16 H38 0.9800
C16 H39 0.9800
C17 H40 0.9800
C17 H41 0.9800
C17 H42 0.9800
C18 H43 0.9800
C18 H44 0.9800
C18 H45 0.9800
C19 C22 1.521(5)
C19 C20 1.527(5)
C19 C21 1.532(5)
C20 H46 0.9800
C20 H47 0.9800
C20 H48 0.9800
C21 H49 0.9800
C21 H50 0.9800
C21 H51 0.9800
C22 H52 0.9800
C22 H53 0.9800
C22 H54 0.9800
C23 H55 0.9800
C23 H56 0.9800
C23 H57 0.9800
C24 H58 0.9800
C24 H59 0.9800
C24 H60 0.9800
C25 H61 0.9800
C25 H62 0.9800
C25 H63 0.9800
C26 H64 0.9800
C26 H65 0.9800
C26 H66 0.9800
C27 H67 0.9800
C27 H68 0.9800
C27 H69 0.9800
C28 H70 0.9800
C28 H71 0.9800
C28 H72 0.9800
C29 H73 0.9800
C29 H74 0.9800
C29 H75 0.9800
C30 H76 0.9800
C30 H77 0.9800
C30 H78 0.9800
C31 H79 0.9800
C31 H80 0.9800
C31 H81 0.9800
C32 H82 0.9800
C32 H83 0.9800
C32 H84 0.9800
C33 H85 0.9800
C33 H86 0.9800
C33 H87 0.9800
C34 H88 0.9800
C34 H89 0.9800
C34 H90 0.9800
C35 H91 0.9800
C35 H92 0.9800
C35 H93 0.9800
C36 H94 0.9800
C36 H95 0.9800
C36 H96 0.9800
C37 H97 0.9800
C37 H98 0.9800
C37 H99 0.9800
C38 H100 0.9800
C38 H101 0.9800
C38 H102 0.9800

loop_
_geom_torsion_atom_site_label_1
_geom_torsion_atom_site_label_2
_geom_torsion_atom_site_label_3
_geom_torsion_atom_site_label_4
_geom_torsion
Si7 Si1 Si2 Si9 -16.52(8)
Si3 Si1 Si2 Si9 89.18(6)
Si8 Si1 Si2 Si9 -178.31(5)
Si7 Si1 Si2 Si10 141.21(5)
Si3 Si1 Si2 Si10 -113.10(6)
Si8 Si1 Si2 Si10 -20.59(8)
Si7 Si1 Si2 Si3 -105.69(6)
Si8 Si1 Si2 Si3 92.51(6)
Si7 Si1 Si3 Si2 112.65(5)
Si8 Si1 Si3 Si2 -117.97(5)
Si2 Si1 Si3 Si4 113.03(6)
Si7 Si1 Si3 Si4 -134.32(6)
Si8 Si1 Si3 Si4 -4.93(8)
Si2 Si1 Si3 Si6 -118.85(6)
Si7 Si1 Si3 Si6 -6.20(8)
Si8 Si1 Si3 Si6 123.19(6)
Si9 Si2 Si3 Si1 -121.63(5)
Si10 Si2 Si3 Si1 109.30(6)
Si1 Si2 Si3 Si4 -121.31(6)
Si9 Si2 Si3 Si4 117.07(6)
Si10 Si2 Si3 Si4 -12.01(8)
Si1 Si2 Si3 Si6 112.66(6)
Si9 Si2 Si3 Si6 -8.97(7)
Si10 Si2 Si3 Si6 -138.05(6)
Si1 Si3 Si4 Si5 156.32(6)
Si2 Si3 Si4 Si5 -124.94(6)
Si6 Si3 Si4 Si5 16.27(4)
Si1 Si3 Si4 Si11 47.41(9)
Si2 Si3 Si4 Si11 126.16(6)
Si6 Si3 Si4 Si11 -92.64(6)
Si1 Si3 Si4 Si12 -99.04(7)
Si2 Si3 Si4 Si12 -20.29(8)
Si6 Si3 Si4 Si12 120.91(6)
Si11 Si4 Si5 C32 -18.62(16)
Si12 Si4 Si5 C32 93.44(16)
Si3 Si4 Si5 C32 -144.91(15)
Si11 Si4 Si5 C31 -139.93(14)
Si12 Si4 Si5 C31 -27.87(15)
Si3 Si4 Si5 C31 93.78(14)
Si11 Si4 Si5 Si6 109.37(5)
Si12 Si4 Si5 Si6 -138.58(5)
Si3 Si4 Si5 Si6 -16.92(4)
C32 Si5 Si6 Si14 -82.88(17)
C31 Si5 Si6 Si14 37.63(15)
Si4 Si5 Si6 Si14 151.65(5)
C32 Si5 Si6 Si13 26.95(18)
C31 Si5 Si6 Si13 147.46(14)
Si4 Si5 Si6 Si13 -98.52(5)
C32 Si5 Si6 Si3 142.27(17)
C31 Si5 Si6 Si3 -97.22(14)
Si4 Si5 Si6 Si3 16.80(4)
Si1 Si3 Si6 Si5 -160.09(5)
Si2 Si3 Si6 Si5 122.84(6)
Si4 Si3 Si6 Si5 -16.31(4)
Si1 Si3 Si6 Si14 91.85(8)
Si2 Si3 Si6 Si14 14.78(10)
Si4 Si3 Si6 Si14 -124.37(7)
Si1 Si3 Si6 Si13 -48.65(7)
Si2 Si3 Si6 Si13 -125.71(6)
Si4 Si3 Si6 Si13 95.14(5)
Si2 Si1 Si7 C6 56.56(14)
Si3 Si1 Si7 C6 -14.10(14)
Si8 Si1 Si7 C6 -140.22(13)
Si2 Si1 Si7 C5 174.75(13)
Si3 Si1 Si7 C5 104.08(13)
Si8 Si1 Si7 C5 -22.03(14)
Si2 Si1 Si7 C1 -65.82(14)
Si3 Si1 Si7 C1 -136.48(13)
Si8 Si1 Si7 C1 97.40(13)
Si2 Si1 Si8 C12 -15.87(15)
Si7 Si1 Si8 C12 -178.93(14)
Si3 Si1 Si8 C12 49.82(15)
Si2 Si1 Si8 C11 -128.78(13)
Si7 Si1 Si8 C11 68.15(14)
Si3 Si1 Si8 C11 -63.10(13)
Si2 Si1 Si8 C7 111.24(14)
Si7 Si1 Si8 C7 -51.82(15)
Si3 Si1 Si8 C7 176.93(14)
Si1 Si2 Si9 C18 -17.27(14)
Si10 Si2 Si9 C18 -176.96(13)
Si3 Si2 Si9 C18 46.88(14)
Si1 Si2 Si9 C17 -132.62(13)
Si10 Si2 Si9 C17 67.69(13)
Si3 Si2 Si9 C17 -68.47(13)
Si1 Si2 Si9 C13 107.35(14)
Si10 Si2 Si9 C13 -52.34(15)
Si3 Si2 Si9 C13 171.50(14)
Si1 Si2 Si10 C24 57.04(15)
Si9 Si2 Si10 C24 -142.29(14)
Si3 Si2 Si10 C24 -15.06(16)
Si1 Si2 Si10 C23 174.56(13)
Si9 Si2 Si10 C23 -24.78(14)
Si3 Si2 Si10 C23 102.45(14)
Si1 Si2 Si10 C19 -64.79(13)
Si9 Si2 Si10 C19 95.87(12)
Si3 Si2 Si10 C19 -136.90(12)
Si5 Si4 Si11 C26 -54.83(17)
Si12 Si4 Si11 C26 -166.11(16)
Si3 Si4 Si11 C26 43.16(18)
Si5 Si4 Si11 C25 178.79(17)
Si12 Si4 Si11 C25 67.51(17)
Si3 Si4 Si11 C25 -83.23(17)
Si5 Si4 Si11 C27 61.25(15)
Si12 Si4 Si11 C27 -50.03(15)
Si3 Si4 Si11 C27 159.23(15)
Si5 Si4 Si12 C30 72.09(15)
Si11 Si4 Si12 C30 -174.47(15)
Si3 Si4 Si12 C30 -22.25(16)
Si5 Si4 Si12 C29 -162.34(15)
Si11 Si4 Si12 C29 -48.89(16)
Si3 Si4 Si12 C29 103.33(16)
Si5 Si4 Si12 C28 -45.12(16)
Si11 Si4 Si12 C28 68.33(16)
Si3 Si4 Si12 C28 -139.45(16)
Si5 Si6 Si13 C35 97.47(15)
Si14 Si6 Si13 C35 -150.11(15)
Si3 Si6 Si13 C35 2.10(15)
Si5 Si6 Si13 C33 -24.18(16)
Si14 Si6 Si13 C33 88.23(16)
Si3 Si6 Si13 C33 -119.55(16)
Si5 Si6 Si13 C34 -140.41(16)
Si14 Si6 Si13 C34 -27.99(17)
Si3 Si6 Si13 C34 124.22(16)
Si5 Si6 Si14 C38 -60.56(17)
Si13 Si6 Si14 C38 -176.91(17)
Si3 Si6 Si14 C38 39.14(18)
Si5 Si6 Si14 C36 171.93(15)
Si13 Si6 Si14 C36 55.58(15)
Si3 Si6 Si14 C36 -88.37(16)
Si5 Si6 Si14 C37 54.64(15)
Si13 Si6 Si14 C37 -61.72(15)
Si3 Si6 Si14 C37 154.33(15)
C6 Si7 C1 C4 -60.4(3)
C5 Si7 C1 C4 -174.3(3)
Si1 Si7 C1 C4 64.0(3)
C6 Si7 C1 C3 179.5(3)
C5 Si7 C1 C3 65.6(3)
Si1 Si7 C1 C3 -56.2(3)
C6 Si7 C1 C2 59.2(3)
C5 Si7 C1 C2 -54.8(3)
Si1 Si7 C1 C2 -176.5(3)
C12 Si8 C7 C8 -161.9(3)
C11 Si8 C7 C8 -47.5(3)
Si1 Si8 C7 C8 70.0(3)
C12 Si8 C7 C10 74.7(3)
C11 Si8 C7 C10 -170.8(3)
Si1 Si8 C7 C10 -53.3(3)
C12 Si8 C7 C9 -44.5(3)
C11 Si8 C7 C9 70.0(3)
Si1 Si8 C7 C9 -172.5(2)
C18 Si9 C13 C16 69.8(3)
C17 Si9 C13 C16 -173.4(3)
Si2 Si9 C13 C16 -56.3(3)
C18 Si9 C13 C15 -165.7(3)
C17 Si9 C13 C15 -49.0(3)
Si2 Si9 C13 C15 68.1(3)
C18 Si9 C13 C14 -48.7(3)
C17 Si9 C13 C14 68.0(3)
Si2 Si9 C13 C14 -174.9(2)
C24 Si10 C19 C22 170.2(3)
C23 Si10 C19 C22 58.1(3)
Si2 Si10 C19 C22 -64.5(3)
C24 Si10 C19 C20 -69.2(3)
C23 Si10 C19 C20 178.7(2)
Si2 Si10 C19 C20 56.2(3)
C24 Si10 C19 C21 49.7(3)
C23 Si10 C19 C21 -62.4(3)
Si2 Si10 C19 C21 175.0(2)
